data_2015140
loop_
_publ_author_name
'Harrison, William T. A.'
'Yathirajan, H. S.'
'Sarojini, B. K.'
'Narayana, B.'
'Anilkumar, H. G.'

_publ_section_title
;
 Do C---H&#x00B7;&#x00B7;&#x00B7;O and C---H&#x00B7;&#x00B7;&#x00B7;\p
 interactions help to stabilize a non-centrosymmetric structure for
 racemic 2,3-dibromo-1,3-diphenylpropan-1-one?
;
_journal_coeditor_code FG1880
_journal_issue 12
_journal_name_full 'Acta Crystallographica Section C'
_journal_page_first o728
_journal_page_last o730
_journal_paper_doi 10.1107/S0108270105036942
_journal_volume 61
_journal_year 2005
_chemical_formula_iupac 'C15 H12 Br2 O'
_chemical_formula_moiety 'C15 H12 Br2 O'
_chemical_formula_sum 'C15 H12 Br2 O'
_chemical_formula_weight 368.07
_chemical_name_systematic
;
2,3-dibromo-1,3-diphenylpropan-1-one
;
_space_group_IT_number 9
_symmetry_cell_setting monoclinic
_symmetry_space_group_name_Hall 'C -2yc'
_symmetry_space_group_name_H-M 'C 1 c 1'
_atom_sites_solution_hydrogens geom
_atom_sites_solution_primary direct
_atom_sites_solution_secondary difmap
_audit_creation_method SHELXL-97
_cell_angle_alpha 90.00
_cell_angle_beta 116.575(2)
_cell_angle_gamma 90.00
_cell_formula_units_Z 4
_cell_length_a 20.6762(7)
_cell_length_b 7.2443(2)
_cell_length_c 10.3501(3)
_cell_measurement_reflns_used 4476
_cell_measurement_temperature 120(2)
_cell_measurement_theta_max 27.48
_cell_measurement_theta_min 2.91
_cell_volume 1386.50(8)
_computing_cell_refinement 'SCALEPACK (Otwinowski & Minor, 1997)'
_computing_data_collection 'COLLECT (Nonius, 1998)'
_computing_data_reduction
;
SCALEPACK, DENZO (Otwinowski & Minor, 1997) and SORTAV (Blessing,
1995)
;
_computing_molecular_graphics
;
ORTEP-3 (Farrugia, 1997), ATOMS (Shape Software, 2003) and
PLATON (Spek, 2003)
;
_computing_publication_material SHELXL97
_computing_structure_refinement 'SHELXL97 (Sheldrick, 1997)'
_computing_structure_solution 'SHELXS97 (Sheldrick, 1997)'
_diffrn_ambient_temperature 120(2)
_diffrn_measured_fraction_theta_full 0.999
_diffrn_measured_fraction_theta_max 0.999
_diffrn_measurement_device_type 'Nonius KappaCCD'
_diffrn_measurement_method '\w and \f'
_diffrn_radiation_monochromator graphite
_diffrn_radiation_source 'fine-focus sealed tube'
_diffrn_radiation_type MoK\a
_diffrn_radiation_wavelength 0.71073
_diffrn_reflns_av_R_equivalents 0.0293
_diffrn_reflns_av_sigmaI/netI 0.0415
_diffrn_reflns_limit_h_max 26
_diffrn_reflns_limit_h_min -26
_diffrn_reflns_limit_k_max 9
_diffrn_reflns_limit_k_min -9
_diffrn_reflns_limit_l_max 13
_diffrn_reflns_limit_l_min -12
_diffrn_reflns_number 9478
_diffrn_reflns_theta_full 27.49
_diffrn_reflns_theta_max 27.49
_diffrn_reflns_theta_min 3.02
_diffrn_standards_decay_% 0
_exptl_absorpt_coefficient_mu 5.831
_exptl_absorpt_correction_T_max 0.350
_exptl_absorpt_correction_T_min 0.138
_exptl_absorpt_correction_type multi-scan
_exptl_absorpt_process_details '(SADABS; Bruker, 1999)'
_exptl_crystal_colour colourless
_exptl_crystal_density_diffrn 1.763
_exptl_crystal_density_method 'not measured'
_exptl_crystal_description block
_exptl_crystal_F_000 720
_exptl_crystal_size_max 0.48
_exptl_crystal_size_mid 0.32
_exptl_crystal_size_min 0.18
_refine_diff_density_max 1.051
_refine_diff_density_min -0.743
_refine_ls_abs_structure_details 'Flack (1983), 1416 Friedel pairs'
_refine_ls_abs_structure_Flack 0.022(11)
_refine_ls_extinction_coef 0.0035(2)
_refine_ls_extinction_expression Fc^*^=kFc[1+0.001xFc^2^\l^3^/sin(2\q)]^-1/4^
_refine_ls_extinction_method SHELXL97
_refine_ls_goodness_of_fit_ref 1.052
_refine_ls_hydrogen_treatment constr
_refine_ls_matrix_type full
_refine_ls_number_parameters 164
_refine_ls_number_reflns 3011
_refine_ls_number_restraints 2
_refine_ls_restrained_S_all 1.051
_refine_ls_R_factor_all 0.0291
_refine_ls_R_factor_gt 0.0264
_refine_ls_shift/su_max 0.001
_refine_ls_shift/su_mean 0.000
_refine_ls_structure_factor_coef Fsqd
_refine_ls_weighting_details 'calc w=1/[\s^2^(Fo^2^)+3.0761P] where P=(Fo^2^+2Fc^2^)/3'
_refine_ls_weighting_scheme calc
_refine_ls_wR_factor_gt 0.0570
_refine_ls_wR_factor_ref 0.0582
_reflns_number_gt 2889
_reflns_number_total 3011
_reflns_threshold_expression I>2\s(I)
_cod_data_source_file fg1880.cif
_cod_data_source_block I
_cod_original_cell_volume 1386.50(7)
_cod_original_sg_symbol_H-M 'C c'
_cod_database_code 2015140
_cod_database_fobs_code 2015140

loop_
_symmetry_equiv_pos_as_xyz
'x, y, z'
'x, -y, z+1/2'
'x+1/2, y+1/2, z'
'x+1/2, -y+1/2, z+1/2'

loop_
_atom_site_label
_atom_site_fract_x
_atom_site_fract_y
_atom_site_fract_z
_atom_site_U_iso_or_equiv
_atom_site_adp_type
_atom_site_calc_flag
_atom_site_refinement_flags
_atom_site_occupancy
_atom_site_disorder_assembly
_atom_site_disorder_group
_atom_site_type_symbol
C1 0.04577(19) 0.2245(5) 0.2084(4) 0.0229(7) Uani d . 1 . . C
H1 0.0433 0.2559 0.2953 0.028 Uiso calc R 1 . . H
C2 -0.0125(2) 0.1409(5) 0.0969(4) 0.0298(8) Uani d . 1 . . C
H2 -0.0546 0.1115 0.1077 0.036 Uiso calc R 1 . . H
C3 -0.0091(2) 0.0998(6) -0.0313(5) 0.0352(10) Uani d . 1 . . C
H3 -0.0490 0.0416 -0.1081 0.042 Uiso calc R 1 . . H
C4 0.0517(2) 0.1433(5) -0.0472(4) 0.0317(9) Uani d . 1 . . C
H4 0.0531 0.1193 -0.1362 0.038 Uiso calc R 1 . . H
C5 0.1101(2) 0.2210(6) 0.0651(4) 0.0304(9) Uani d . 1 . . C
H5 0.1527 0.2468 0.0551 0.036 Uiso calc R 1 . . H
C6 0.1074(2) 0.2624(5) 0.1938(4) 0.0251(7) Uani d . 1 . . C
C7 0.1722(2) 0.3415(5) 0.3225(4) 0.0249(8) Uani d . 1 . . C
H7 0.1571 0.3771 0.3984 0.030 Uiso calc R 1 . . H
C8 0.20890(19) 0.5037(5) 0.2922(4) 0.0231(7) Uani d . 1 . . C
H8 0.2324 0.4647 0.2306 0.028 Uiso calc R 1 . . H
C9 0.26462(18) 0.5947(5) 0.4315(3) 0.0183(7) Uani d . 1 . . C
C10 0.32549(18) 0.7013(4) 0.4283(4) 0.0177(7) Uani d . 1 . . C
C11 0.32995(18) 0.7413(5) 0.3006(4) 0.0196(7) Uani d . 1 . . C
H11 0.2934 0.6986 0.2108 0.023 Uiso calc R 1 . . H
C12 0.3877(2) 0.8432(5) 0.3043(4) 0.0267(8) Uani d . 1 . . C
H12 0.3907 0.8698 0.2172 0.032 Uiso calc R 1 . . H
C13 0.44080(19) 0.9059(5) 0.4351(4) 0.0250(8) Uani d . 1 . . C
H13 0.4802 0.9762 0.4377 0.030 Uiso calc R 1 . . H
C14 0.43665(19) 0.8659(5) 0.5635(4) 0.0248(8) Uani d . 1 . . C
H14 0.4735 0.9075 0.6533 0.030 Uiso calc R 1 . . H
C15 0.37951(18) 0.7667(5) 0.5597(4) 0.0200(7) Uani d . 1 . . C
H15 0.3764 0.7420 0.6469 0.024 Uiso calc R 1 . . H
O1 0.25723(13) 0.5821(3) 0.5409(2) 0.0228(5) Uani d . 1 . . O
Br1 0.25056(2) 0.15595(6) 0.40367(4) 0.03696(13) Uani d . 1 . . Br
Br2 0.135629(16) 0.70222(4) 0.19289(2) 0.02462(10) Uani d . 1 . . Br

loop_
_atom_site_aniso_label
_atom_site_aniso_U_11
_atom_site_aniso_U_22
_atom_site_aniso_U_33
_atom_site_aniso_U_12
_atom_site_aniso_U_13
_atom_site_aniso_U_23
C1 0.0256(19) 0.0207(18) 0.0258(19) -0.0026(14) 0.0146(16) -0.0011(14)
C2 0.025(2) 0.0261(19) 0.038(2) -0.0064(15) 0.0142(17) 0.0027(16)
C3 0.042(2) 0.025(2) 0.030(2) -0.0110(18) 0.0074(18) -0.0032(16)
C4 0.040(2) 0.028(2) 0.0212(19) -0.0132(17) 0.0085(16) -0.0022(15)
C5 0.031(2) 0.038(2) 0.025(2) -0.0117(17) 0.0148(17) -0.0087(16)
C6 0.0215(17) 0.0309(19) 0.0217(17) -0.0040(16) 0.0087(14) -0.0026(15)
C7 0.0287(19) 0.0246(19) 0.0223(18) -0.0019(15) 0.0122(15) -0.0013(14)
C8 0.0235(17) 0.0290(19) 0.0197(18) -0.0041(14) 0.0122(14) -0.0030(14)
C9 0.0202(17) 0.0195(16) 0.0173(18) -0.0022(13) 0.0103(14) 0.0010(13)
C10 0.0145(16) 0.0199(17) 0.0190(17) 0.0008(13) 0.0077(13) -0.0009(13)
C11 0.0175(16) 0.0220(16) 0.0191(17) -0.0029(14) 0.0081(13) -0.0008(14)
C12 0.029(2) 0.0255(19) 0.030(2) -0.0033(16) 0.0162(16) 0.0032(15)
C13 0.0167(17) 0.0251(19) 0.033(2) -0.0037(14) 0.0105(15) -0.0036(15)
C14 0.0196(17) 0.0245(19) 0.0254(19) -0.0034(15) 0.0056(14) -0.0092(15)
C15 0.0237(18) 0.0207(18) 0.0168(17) -0.0022(15) 0.0103(14) -0.0024(14)
O1 0.0277(13) 0.0280(13) 0.0179(12) -0.0078(11) 0.0148(10) -0.0050(10)
Br1 0.0402(3) 0.0285(2) 0.0265(2) 0.01339(19) 0.00092(17) -0.00273(17)
Br2 0.02293(18) 0.01999(17) 0.02441(18) -0.00064(15) 0.00476(13) 0.00198(15)

loop_
_atom_type_symbol
_atom_type_description
_atom_type_scat_dispersion_real
_atom_type_scat_dispersion_imag
_atom_type_scat_source
C C 0.0033 0.0016 'International Tables Vol C Tables 4.2.6.8 and 6.1.1.4'
H H 0.0000 0.0000 'International Tables Vol C Tables 4.2.6.8 and 6.1.1.4'
O O 0.0106 0.0060 'International Tables Vol C Tables 4.2.6.8 and 6.1.1.4'
Br Br -0.2901 2.4595 'International Tables Vol C Tables 4.2.6.8 and 6.1.1.4'

loop_
_geom_angle_atom_site_label_1
_geom_angle_atom_site_label_2
_geom_angle_atom_site_label_3
_geom_angle
C6 C1 C2 120.0(3)
C6 C1 H1 120.0
C2 C1 H1 120.0
C1 C2 C3 119.6(3)
C1 C2 H2 120.2
C3 C2 H2 120.2
C4 C3 C2 120.2(4)
C4 C3 H3 119.9
C2 C3 H3 119.9
C5 C4 C3 120.0(4)
C5 C4 H4 120.0
C3 C4 H4 120.0
C4 C5 C6 120.3(4)
C4 C5 H5 119.8
C6 C5 H5 119.8
C1 C6 C5 119.9(3)
C1 C6 C7 118.4(3)
C5 C6 C7 121.7(3)
C8 C7 C6 116.2(3)
C8 C7 Br1 103.0(2)
C6 C7 Br1 110.5(3)
C8 C7 H7 109.0
C6 C7 H7 109.0
Br1 C7 H7 109.0
C7 C8 C9 112.1(3)
C7 C8 Br2 109.3(2)
C9 C8 Br2 104.5(2)
C7 C8 H8 110.2
C9 C8 H8 110.2
Br2 C8 H8 110.2
O1 C9 C10 121.4(3)
O1 C9 C8 119.3(3)
C10 C9 C8 119.2(3)
C11 C10 C15 119.2(3)
C11 C10 C9 122.9(3)
C15 C10 C9 117.9(3)
C12 C11 C10 120.3(3)
C12 C11 H11 119.9
C10 C11 H11 119.9
C13 C12 C11 119.8(3)
C13 C12 H12 120.1
C11 C12 H12 120.1
C12 C13 C14 120.1(3)
C12 C13 H13 119.9
C14 C13 H13 119.9
C15 C14 C13 120.0(3)
C15 C14 H14 120.0
C13 C14 H14 120.0
C14 C15 C10 120.5(3)
C14 C15 H15 119.7
C10 C15 H15 119.7

loop_
_geom_bond_atom_site_label_1
_geom_bond_atom_site_label_2
_geom_bond_site_symmetry_2
_geom_bond_distance
_geom_bond_publ_flag
C1 C6 . 1.377(5) ?
C1 C2 . 1.381(5) ?
C1 H1 . 0.9500 ?
C2 C3 . 1.392(6) ?
C2 H2 . 0.9500 ?
C3 C4 . 1.376(6) ?
C3 H3 . 0.9500 ?
C4 C5 . 1.368(6) ?
C4 H4 . 0.9500 ?
C5 C6 . 1.390(5) ?
C5 H5 . 0.9500 ?
C6 C7 . 1.516(5) ?
C7 C8 . 1.506(5) ?
C7 Br1 . 1.980(4) ?
C7 H7 . 1.0000 ?
C8 C9 . 1.534(5) ?
C8 Br2 . 2.007(4) ?
C8 H8 . 1.0000 ?
C9 O1 . 1.212(4) ?
C9 C10 . 1.490(5) ?
C10 C11 . 1.395(5) ?
C10 C15 . 1.401(5) ?
C11 C12 . 1.390(5) ?
C11 H11 . 0.9500 ?
C12 C13 . 1.384(5) ?
C12 H12 . 0.9500 ?
C13 C14 . 1.400(5) ?
C13 H13 . 0.9500 ?
C14 C15 . 1.368(5) ?
C14 H14 . 0.9500 ?
C15 H15 . 0.9500 ?

loop_
_geom_hbond_atom_site_label_D
_geom_hbond_atom_site_label_H
_geom_hbond_atom_site_label_A
_geom_hbond_site_symmetry_A
_geom_hbond_distance_DH
_geom_hbond_distance_HA
_geom_hbond_distance_DA
_geom_hbond_angle_DHA
C5 H5 O1 2_564 0.95 2.55 3.469(4) 162
C8 H8 O1 2_564 1.00 2.27 3.237(4) 163
C11 H11 O1 2_564 0.95 2.57 3.370(4) 142
C13 H13 \p1 4_565 0.95 2.91 3.629(4) 133
C3 H3 \p2 4_454 0.95 2.99 3.590(3) 123

loop_
_geom_torsion_atom_site_label_1
_geom_torsion_atom_site_label_2
_geom_torsion_atom_site_label_3
_geom_torsion_atom_site_label_4
_geom_torsion
_geom_torsion_publ_flag
C6 C1 C2 C3 -1.7(6) ?
C1 C2 C3 C4 -0.4(6) ?
C2 C3 C4 C5 2.4(6) ?
C3 C4 C5 C6 -2.3(6) ?
C2 C1 C6 C5 1.8(6) ?
C2 C1 C6 C7 -175.6(3) ?
C4 C5 C6 C1 0.2(6) ?
C4 C5 C6 C7 177.5(4) ?
C1 C6 C7 C8 -133.7(4) ?
C5 C6 C7 C8 48.9(5) ?
C1 C6 C7 Br1 109.4(3) ?
C5 C6 C7 Br1 -68.0(4) ?
C6 C7 C8 C9 169.9(3) y
Br1 C7 C8 C9 -69.2(3) ?
C6 C7 C8 Br2 54.4(3) ?
Br1 C7 C8 Br2 175.33(16) y
C7 C8 C9 O1 -26.4(4) ?
Br2 C8 C9 O1 91.9(3) ?
C7 C8 C9 C10 155.4(3) ?
Br2 C8 C9 C10 -86.3(3) ?
O1 C9 C10 C11 -170.5(3) ?
C8 C9 C10 C11 7.7(5) ?
O1 C9 C10 C15 8.2(5) ?
C8 C9 C10 C15 -173.6(3) ?
C15 C10 C11 C12 0.6(5) ?
C9 C10 C11 C12 179.3(3) ?
C10 C11 C12 C13 -0.2(6) ?
C11 C12 C13 C14 0.4(6) ?
C12 C13 C14 C15 -0.9(6) ?
C13 C14 C15 C10 1.2(5) ?
C11 C10 C15 C14 -1.1(5) ?
C9 C10 C15 C14 -179.9(3) ?

loop_
_cod_related_entry_id
_cod_related_entry_database
_cod_related_entry_code
1 ChemSpider 86039
